data_4100718
loop_
_publ_author_name
'Emmanuel Terazzi'
'Stephane Torelli'
'Jean-Pierre Rivera'
'Jean-Marc Benech'
'Gerald Bernardinelli'
'Cyril Bourgogne'
'Bertrand Donnio'
'Daniel Guillon'
'Daniel Imbert'
'Jean-Claude Bunzli'
'Andre Pinto'
'Damien Jeannerat'
'Claude Piguet'

_publ_section_title
;
Molecular Control of Macroscopic Cubic, Columnar and Lamellar
Organizations in Luminescent Lanthanide-containing Thermotropic
Liquid Crystals.
;
_journal_name_full 'Journal of the American Chemical Society'
_journal_paper_doi 10.1021/ja0446101
_journal_year 2005
_chemical_formula_sum 'C45 H68 B Co P3 S Si'
_chemical_formula_weight 831.79
_chemical_name_common '[PhBPiPr3]CoSSiPh3'
_space_group_IT_number 19
_symmetry_cell_setting orthorhombic
_symmetry_space_group_name_Hall 'P 2ac 2ab'
_symmetry_space_group_name_H-M 'P 21 21 21'
_cell_angle_alpha 90.00
_cell_angle_beta 90.00
_cell_angle_gamma 90.00
_cell_formula_units_Z 4
_cell_length_a 10.3161(4)
_cell_length_b 14.4678(6)
_cell_length_c 29.9630(13)
_cell_measurement_temperature 100
_cell_volume 4472.0(3)
_diffrn_ambient_temperature 100
_exptl_crystal_density_diffrn 1.235
_cod_depositor_comments
;
The following automatic conversions were performed:
'_symmetry_cell_setting' value 'Orthorhombic' changed to 'orthorhombic'
according to '/home/saulius/struct/CIF-dictionaries/cif_core.dic'
dictionary named 'cif_core.dic' version 2.4.1 from 2010-06-29.

Automatic conversion script
Id: cif_fix_enum 1527 2010-12-29 10:47:43Z saulius 
;
_cod_database_code 4100718

loop_
_symmetry_equiv_pos_as_xyz
'x, y, z'
'-x+1/2, -y, z+1/2'
'-x, y+1/2, -z+1/2'
'x+1/2, -y+1/2, -z'

loop_
_atom_site_label
_atom_site_type_symbol
_atom_site_fract_x
_atom_site_fract_y
_atom_site_fract_z
_atom_site_U_iso_or_equiv
_atom_site_adp_type
_atom_site_occupancy
_atom_site_symmetry_multiplicity
_atom_site_calc_flag
_atom_site_refinement_flags
_atom_site_disorder_assembly
_atom_site_disorder_group
Co Co 0.833485(18) 0.951219(13) 0.863911(7) 0.01132(4) Uani 1 1 d . . .
S S 0.75566(4) 0.91614(2) 0.929336(13) 0.01584(8) Uani 1 1 d . . .
P1 P 0.75596(4) 0.99489(3) 0.799645(13) 0.01218(7) Uani 1 1 d . . .
P2 P 1.01237(4) 1.02652(2) 0.850698(12) 0.01147(7) Uani 1 1 d . . .
P3 P 0.91513(4) 0.81185(2) 0.834435(13) 0.01104(7) Uani 1 1 d . . .
Si Si 0.66065(4) 0.99722(3) 0.978041(13) 0.01221(8) Uani 1 1 d . . .
B B 1.00496(16) 0.93549(11) 0.76243(5) 0.0119(3) Uani 1 1 d . . .
C1 C 1.08984(14) 0.93070(9) 0.71627(5) 0.0113(3) Uani 1 1 d . . .
C2 C 1.21655(14) 0.89517(10) 0.71586(5) 0.0162(3) Uani 1 1 d . . .
H2 H 1.2511 0.8708 0.7428 0.019 Uiso 1 1 calc R . .
C3 C 1.29357(15) 0.89412(11) 0.67789(6) 0.0186(3) Uani 1 1 d . . .
H3 H 1.3784 0.8686 0.6791 0.022 Uiso 1 1 calc R . .
C4 C 1.24695(15) 0.93026(9) 0.63815(5) 0.0178(3) Uani 1 1 d . . .
H4 H 1.3004 0.9320 0.6123 0.021 Uiso 1 1 calc R . .
C5 C 1.12138(14) 0.96375(10) 0.63670(5) 0.0171(3) Uani 1 1 d . . .
H5 H 1.0870 0.9870 0.6095 0.021 Uiso 1 1 calc R . .
C6 C 1.04567(14) 0.96334(10) 0.67497(5) 0.0140(3) Uani 1 1 d . . .
H6 H 0.9596 0.9863 0.6731 0.017 Uiso 1 1 calc R . .
C7 C 0.87353(13) 0.99999(10) 0.75484(5) 0.0129(3) Uani 1 1 d . . .
H7A H 0.8307 0.9802 0.7268 0.015 Uiso 1 1 calc R . .
H7B H 0.9009 1.0651 0.7509 0.015 Uiso 1 1 calc R . .
C8 C 1.09789(13) 0.98345(10) 0.80186(5) 0.0120(3) Uani 1 1 d . . .
H8A H 1.1464 1.0354 0.7883 0.014 Uiso 1 1 calc R . .
H8B H 1.1622 0.9370 0.8118 0.014 Uiso 1 1 calc R . .
C9 C 0.96399(14) 0.82888(10) 0.77616(5) 0.0128(3) Uani 1 1 d . . .
H9A H 1.0384 0.7877 0.7698 0.015 Uiso 1 1 calc R . .
H9B H 0.8916 0.8092 0.7567 0.015 Uiso 1 1 calc R . .
C10 C 0.63662(14) 0.90255(10) 0.78500(5) 0.0159(3) Uani 1 1 d . . .
H10 H 0.6777 0.8436 0.7951 0.019 Uiso 1 1 calc R . .
C11 C 0.60931(17) 0.88835(12) 0.73509(6) 0.0251(4) Uani 1 1 d . . .
H11A H 0.5450 0.8391 0.7313 0.038 Uiso 1 1 calc R . .
H11B H 0.6897 0.8710 0.7198 0.038 Uiso 1 1 calc R . .
H11C H 0.5758 0.9459 0.7223 0.038 Uiso 1 1 calc R . .
C12 C 0.51019(15) 0.91001(12) 0.81195(6) 0.0239(4) Uani 1 1 d . . .
H12A H 0.4561 0.9593 0.7994 0.036 Uiso 1 1 calc R . .
H12B H 0.5306 0.9244 0.8431 0.036 Uiso 1 1 calc R . .
H12C H 0.4634 0.8512 0.8105 0.036 Uiso 1 1 calc R . .
C13 C 0.67198(15) 1.10890(10) 0.79802(5) 0.0169(3) Uani 1 1 d . . .
H13 H 0.7425 1.1561 0.7999 0.020 Uiso 1 1 calc R . .
C14 C 0.60265(16) 1.12788(12) 0.75366(6) 0.0242(4) Uani 1 1 d . . .
H14A H 0.5256 1.0886 0.7514 0.036 Uiso 1 1 calc R . .
H14B H 0.6614 1.1142 0.7288 0.036 Uiso 1 1 calc R . .
H14C H 0.5766 1.1930 0.7524 0.036 Uiso 1 1 calc R . .
C15 C 0.58339(17) 1.12820(12) 0.83814(6) 0.0255(4) Uani 1 1 d . . .
H15A H 0.5696 1.1950 0.8410 0.038 Uiso 1 1 calc R . .
H15B H 0.6242 1.1046 0.8654 0.038 Uiso 1 1 calc R . .
H15C H 0.4998 1.0973 0.8337 0.038 Uiso 1 1 calc R . .
C16 C 1.00410(15) 1.15347(10) 0.84148(5) 0.0165(3) Uani 1 1 d . . .
H16 H 0.9677 1.1613 0.8108 0.020 Uiso 1 1 calc R . .
C17 C 1.13549(16) 1.20365(11) 0.84079(6) 0.0228(4) Uani 1 1 d . . .
H17A H 1.1242 1.2657 0.8283 0.034 Uiso 1 1 calc R . .
H17B H 1.1968 1.1687 0.8224 0.034 Uiso 1 1 calc R . .
H17C H 1.1692 1.2085 0.8713 0.034 Uiso 1 1 calc R . .
C18 C 0.90922(17) 1.20378(11) 0.87255(6) 0.0233(4) Uani 1 1 d . . .
H18A H 0.9515 1.2159 0.9012 0.035 Uiso 1 1 calc R . .
H18B H 0.8325 1.1651 0.8773 0.035 Uiso 1 1 calc R . .
H18C H 0.8831 1.2624 0.8589 0.035 Uiso 1 1 calc R . .
C19 C 1.11018(14) 1.00418(10) 0.90200(5) 0.0144(3) Uani 1 1 d . . .
H19 H 1.0868 0.9401 0.9116 0.017 Uiso 1 1 calc R . .
C20 C 1.25762(15) 1.00277(12) 0.89447(5) 0.0211(3) Uani 1 1 d . . .
H20A H 1.2866 1.0641 0.8848 0.032 Uiso 1 1 calc R . .
H20B H 1.2788 0.9572 0.8714 0.032 Uiso 1 1 calc R . .
H20C H 1.3014 0.9861 0.9224 0.032 Uiso 1 1 calc R . .
C21 C 1.07373(17) 1.06698(11) 0.94127(5) 0.0205(3) Uani 1 1 d . . .
H21A H 1.1127 1.0429 0.9687 0.031 Uiso 1 1 calc R . .
H21B H 0.9792 1.0685 0.9445 0.031 Uiso 1 1 calc R . .
H21C H 1.1060 1.1296 0.9357 0.031 Uiso 1 1 calc R . .
C22 C 1.06512(13) 0.77369(9) 0.86458(5) 0.0140(3) Uani 1 1 d . . .
H22 H 1.1216 0.8295 0.8675 0.017 Uiso 1 1 calc R . .
C23 C 1.14584(15) 0.70013(11) 0.84013(6) 0.0217(3) Uani 1 1 d . . .
H23A H 1.2182 0.6808 0.8592 0.032 Uiso 1 1 calc R . .
H23B H 1.1797 0.7261 0.8123 0.032 Uiso 1 1 calc R . .
H23C H 1.0911 0.6466 0.8334 0.032 Uiso 1 1 calc R . .
C24 C 1.03230(16) 0.74247(11) 0.91203(5) 0.0194(3) Uani 1 1 d . . .
H24A H 0.9800 0.6860 0.9108 0.029 Uiso 1 1 calc R . .
H24B H 0.9832 0.7912 0.9272 0.029 Uiso 1 1 calc R . .
H24C H 1.1126 0.7302 0.9285 0.029 Uiso 1 1 calc R . .
C25 C 0.81898(14) 0.70112(9) 0.83614(5) 0.0139(3) Uani 1 1 d . . .
H25 H 0.8789 0.6539 0.8491 0.017 Uiso 1 1 calc R . .
C26 C 0.77787(15) 0.66214(10) 0.79082(5) 0.0177(3) Uani 1 1 d . . .
H26A H 0.7386 0.6011 0.7950 0.027 Uiso 1 1 calc R . .
H26B H 0.8540 0.6566 0.7715 0.027 Uiso 1 1 calc R . .
H26C H 0.7147 0.7038 0.7770 0.027 Uiso 1 1 calc R . .
C27 C 0.70324(15) 0.70509(11) 0.86795(6) 0.0213(3) Uani 1 1 d . . .
H27A H 0.6388 0.7487 0.8564 0.032 Uiso 1 1 calc R . .
H27B H 0.7325 0.7256 0.8974 0.032 Uiso 1 1 calc R . .
H27C H 0.6643 0.6435 0.8704 0.032 Uiso 1 1 calc R . .
C28 C 0.62573(14) 1.12266(10) 0.96652(5) 0.0138(3) Uani 1 1 d . . .
C29 C 0.50531(16) 1.15228(10) 0.95069(5) 0.0179(3) Uani 1 1 d . . .
H29 H 0.4403 1.1076 0.9443 0.021 Uiso 1 1 calc R . .
C30 C 0.47808(16) 1.24524(10) 0.94403(6) 0.0207(3) Uani 1 1 d . . .
H30 H 0.3956 1.2635 0.9330 0.025 Uiso 1 1 calc R . .
C31 C 0.57165(17) 1.31154(11) 0.95351(6) 0.0226(4) Uani 1 1 d . . .
H31 H 0.5528 1.3753 0.9495 0.027 Uiso 1 1 calc R . .
C32 C 0.69217(16) 1.28443(11) 0.96886(6) 0.0220(4) Uani 1 1 d . . .
H32 H 0.7567 1.3296 0.9749 0.026 Uiso 1 1 calc R . .
C33 C 0.71931(15) 1.19113(11) 0.97542(6) 0.0184(3) Uani 1 1 d . . .
H33 H 0.8024 1.1733 0.9861 0.022 Uiso 1 1 calc R . .
C34 C 0.76044(14) 0.99385(10) 1.03073(5) 0.0145(3) Uani 1 1 d . . .
C35 C 0.72375(14) 1.04529(11) 1.06856(5) 0.0197(3) Uani 1 1 d . . .
H35 H 0.6496 1.0841 1.0669 0.024 Uiso 1 1 calc R . .
C36 C 0.79340(15) 1.04063(13) 1.10827(5) 0.0244(4) Uani 1 1 d . . .
H36 H 0.7669 1.0761 1.1333 0.029 Uiso 1 1 calc R . .
C37 C 0.90164(16) 0.98405(12) 1.11118(5) 0.0231(4) Uani 1 1 d . . .
H37 H 0.9491 0.9802 1.1383 0.028 Uiso 1 1 calc R . .
C38 C 0.93963(15) 0.93366(11) 1.07457(6) 0.0224(4) Uani 1 1 d . . .
H38 H 1.0138 0.8949 1.0765 0.027 Uiso 1 1 calc R . .
C39 C 0.87122(14) 0.93858(10) 1.03473(5) 0.0178(3) Uani 1 1 d . . .
H39 H 0.9001 0.9038 1.0097 0.021 Uiso 1 1 calc R . .
C40 C 0.49957(14) 0.93835(10) 0.98860(5) 0.0135(3) Uani 1 1 d . . .
C41 C 0.40690(14) 0.97952(10) 1.01664(5) 0.0155(3) Uani 1 1 d . . .
H41 H 0.4261 1.0372 1.0303 0.019 Uiso 1 1 calc R . .
C42 C 0.28847(14) 0.93821(11) 1.02485(5) 0.0201(3) Uani 1 1 d . . .
H42 H 0.2277 0.9673 1.0441 0.024 Uiso 1 1 calc R . .
C43 C 0.25818(16) 0.85400(11) 1.00496(6) 0.0225(3) Uani 1 1 d . . .
H43 H 0.1766 0.8257 1.0103 0.027 Uiso 1 1 calc R . .
C44 C 0.34773(16) 0.81198(11) 0.97735(6) 0.0231(4) Uani 1 1 d . . .
H44 H 0.3275 0.7544 0.9637 0.028 Uiso 1 1 calc R . .
C45 C 0.46783(15) 0.85331(10) 0.96924(6) 0.0185(3) Uani 1 1 d . . .
H45 H 0.5287 0.8233 0.9504 0.022 Uiso 1 1 calc R . .

loop_
_atom_site_aniso_label
_atom_site_aniso_U_11
_atom_site_aniso_U_22
_atom_site_aniso_U_33
_atom_site_aniso_U_23
_atom_site_aniso_U_13
_atom_site_aniso_U_12
Co 0.01289(9) 0.01163(9) 0.00944(9) 0.00076(8) 0.00107(8) 0.00051(8)
S 0.02114(19) 0.01514(17) 0.01124(17) 0.00007(14) 0.00426(16) 0.00173(15)
P1 0.01143(17) 0.01360(17) 0.01150(17) 0.00150(15) 0.00076(15) 0.00157(14)
P2 0.01409(17) 0.01060(16) 0.00972(17) -0.00014(13) -0.00077(15) -0.00016(13)
P3 0.01298(17) 0.01015(16) 0.00999(18) 0.00053(14) 0.00059(15) -0.00035(13)
Si 0.01439(18) 0.01196(17) 0.01027(18) -0.00022(15) 0.00012(17) 0.00055(16)
B 0.0125(7) 0.0145(8) 0.0088(7) 0.0013(6) 0.0010(6) -0.0016(6)
C1 0.0136(7) 0.0103(6) 0.0102(7) -0.0016(5) 0.0009(6) -0.0028(5)
C2 0.0181(8) 0.0169(7) 0.0135(8) 0.0001(6) -0.0016(6) 0.0001(6)
C3 0.0144(7) 0.0208(8) 0.0208(9) -0.0051(7) 0.0029(6) -0.0019(6)
C4 0.0219(7) 0.0171(7) 0.0143(7) -0.0043(6) 0.0080(7) -0.0048(6)
C5 0.0258(8) 0.0137(7) 0.0119(7) 0.0010(6) 0.0007(6) -0.0017(6)
C6 0.0166(7) 0.0121(7) 0.0132(7) -0.0010(6) 0.0005(6) 0.0002(5)
C7 0.0128(7) 0.0157(7) 0.0101(7) 0.0013(6) 0.0008(5) -0.0007(5)
C8 0.0118(6) 0.0136(7) 0.0106(7) 0.0011(5) 0.0000(6) -0.0008(5)
C9 0.0143(7) 0.0144(7) 0.0097(7) -0.0005(6) 0.0003(6) 0.0004(5)
C10 0.0121(7) 0.0182(7) 0.0173(8) 0.0015(6) -0.0004(6) -0.0008(5)
C11 0.0255(9) 0.0294(9) 0.0205(9) 0.0003(7) -0.0067(7) -0.0063(7)
C12 0.0146(8) 0.0264(8) 0.0306(10) 0.0040(7) 0.0038(7) -0.0028(6)
C13 0.0160(7) 0.0163(7) 0.0184(8) 0.0034(6) 0.0033(7) 0.0046(6)
C14 0.0208(8) 0.0235(8) 0.0282(10) 0.0090(7) 0.0003(7) 0.0074(7)
C15 0.0250(9) 0.0237(8) 0.0279(10) -0.0009(7) 0.0087(8) 0.0070(7)
C16 0.0233(8) 0.0116(6) 0.0148(8) 0.0009(6) -0.0018(7) 0.0005(6)
C17 0.0308(9) 0.0146(7) 0.0228(9) 0.0017(7) -0.0019(7) -0.0070(6)
C18 0.0307(9) 0.0168(7) 0.0225(9) -0.0026(7) -0.0019(8) 0.0048(7)
C19 0.0187(7) 0.0126(7) 0.0119(7) -0.0010(6) -0.0019(6) -0.0002(6)
C20 0.0163(7) 0.0293(8) 0.0178(8) -0.0011(7) -0.0059(7) -0.0028(7)
C21 0.0295(9) 0.0200(8) 0.0121(8) -0.0025(6) -0.0034(7) 0.0002(6)
C22 0.0139(7) 0.0129(6) 0.0150(7) 0.0006(6) -0.0013(6) -0.0002(5)
C23 0.0198(8) 0.0207(8) 0.0245(9) -0.0024(7) -0.0014(7) 0.0059(6)
C24 0.0228(8) 0.0198(8) 0.0156(8) 0.0040(6) -0.0026(7) -0.0003(6)
C25 0.0152(7) 0.0106(6) 0.0158(7) 0.0011(6) -0.0010(6) -0.0010(5)
C26 0.0219(8) 0.0128(7) 0.0184(8) -0.0021(6) -0.0024(7) -0.0023(6)
C27 0.0246(8) 0.0167(7) 0.0228(9) 0.0010(7) 0.0081(7) -0.0053(6)
C28 0.0190(8) 0.0137(7) 0.0087(7) -0.0011(6) 0.0018(6) 0.0005(5)
C29 0.0202(8) 0.0164(7) 0.0171(8) 0.0004(6) -0.0013(7) -0.0022(6)
C30 0.0229(8) 0.0186(8) 0.0206(9) 0.0028(7) -0.0023(7) 0.0057(6)
C31 0.0334(9) 0.0131(7) 0.0213(9) 0.0024(7) 0.0087(8) 0.0034(7)
C32 0.0251(9) 0.0149(7) 0.0261(9) -0.0015(7) 0.0058(7) -0.0052(6)
C33 0.0170(7) 0.0174(7) 0.0209(8) -0.0021(7) 0.0015(6) -0.0004(6)
C34 0.0149(7) 0.0154(7) 0.0132(7) 0.0015(6) 0.0008(6) -0.0030(6)
C35 0.0190(8) 0.0232(8) 0.0171(8) -0.0007(7) -0.0006(6) -0.0005(6)
C36 0.0268(9) 0.0328(10) 0.0136(8) -0.0049(7) 0.0011(6) -0.0075(7)
C37 0.0225(8) 0.0328(9) 0.0140(8) 0.0062(7) -0.0073(7) -0.0095(7)
C38 0.0182(8) 0.0257(9) 0.0233(9) 0.0076(7) -0.0040(7) -0.0001(6)
C39 0.0184(8) 0.0183(8) 0.0166(8) 0.0025(6) 0.0010(6) 0.0007(6)
C40 0.0155(7) 0.0146(7) 0.0102(7) 0.0018(6) -0.0032(6) 0.0008(5)
C41 0.0180(7) 0.0176(7) 0.0108(7) -0.0004(6) -0.0012(6) 0.0004(6)
C42 0.0178(7) 0.0266(9) 0.0159(8) 0.0014(7) 0.0006(6) 0.0014(6)
C43 0.0172(8) 0.0246(8) 0.0255(9) 0.0062(7) -0.0017(7) -0.0055(7)
C44 0.0218(8) 0.0153(7) 0.0322(10) -0.0021(7) -0.0061(8) -0.0009(6)
C45 0.0193(8) 0.0135(7) 0.0227(9) -0.0016(6) -0.0022(7) 0.0027(6)

loop_
_geom_bond_atom_site_label_1
_geom_bond_atom_site_label_2
_geom_bond_distance
_geom_bond_site_symmetry_2
_geom_bond_publ_flag
Co S 2.1783(4) . y
Co P1 2.1787(4) . y
Co P2 2.1792(4) . y
Co P3 2.3569(4) . y
S Si 2.1134(5) . y
P1 C7 1.8108(14) . ?
P1 C13 1.8639(15) . ?
P1 C10 1.8690(15) . ?
P2 C8 1.8187(14) . ?
P2 C16 1.8593(14) . ?
P2 C19 1.8670(15) . ?
P3 C9 1.8339(15) . ?
P3 C22 1.8748(15) . ?
P3 C25 1.8849(14) . ?
Si C28 1.8821(15) . ?
Si C34 1.8853(15) . ?
Si C40 1.8938(15) . ?
B C1 1.638(2) . ?
B C9 1.651(2) . ?
B C7 1.662(2) . ?
B C8 1.672(2) . ?
C1 C6 1.401(2) . ?
C1 C2 1.405(2) . ?
C2 C3 1.388(2) . ?
C2 H2 0.9500 . ?
C3 C4 1.387(2) . ?
C3 H3 0.9500 . ?
C4 C5 1.384(2) . ?
C4 H4 0.9500 . ?
C5 C6 1.387(2) . ?
C5 H5 0.9500 . ?
C6 H6 0.9500 . ?
C7 H7A 0.9900 . ?
C7 H7B 0.9900 . ?
C8 H8A 0.9900 . ?
C8 H8B 0.9900 . ?
C9 H9A 0.9900 . ?
C9 H9B 0.9900 . ?
C10 C11 1.535(2) . ?
C10 C12 1.538(2) . ?
C10 H10 1.0000 . ?
C11 H11A 0.9800 . ?
C11 H11B 0.9800 . ?
C11 H11C 0.9800 . ?
C12 H12A 0.9800 . ?
C12 H12B 0.9800 . ?
C12 H12C 0.9800 . ?
C13 C14 1.534(2) . ?
C13 C15 1.536(2) . ?
C13 H13 1.0000 . ?
C14 H14A 0.9800 . ?
C14 H14B 0.9800 . ?
C14 H14C 0.9800 . ?
C15 H15A 0.9800 . ?
C15 H15B 0.9800 . ?
C15 H15C 0.9800 . ?
C16 C18 1.534(2) . ?
C16 C17 1.538(2) . ?
C16 H16 1.0000 . ?
C17 H17A 0.9800 . ?
C17 H17B 0.9800 . ?
C17 H17C 0.9800 . ?
C18 H18A 0.9800 . ?
C18 H18B 0.9800 . ?
C18 H18C 0.9800 . ?
C19 C21 1.533(2) . ?
C19 C20 1.538(2) . ?
C19 H19 1.0000 . ?
C20 H20A 0.9800 . ?
C20 H20B 0.9800 . ?
C20 H20C 0.9800 . ?
C21 H21A 0.9800 . ?
C21 H21B 0.9800 . ?
C21 H21C 0.9800 . ?
C22 C24 1.530(2) . ?
C22 C23 1.537(2) . ?
C22 H22 1.0000 . ?
C23 H23A 0.9800 . ?
C23 H23B 0.9800 . ?
C23 H23C 0.9800 . ?
C24 H24A 0.9800 . ?
C24 H24B 0.9800 . ?
C24 H24C 0.9800 . ?
C25 C27 1.529(2) . ?
C25 C26 1.531(2) . ?
C25 H25 1.0000 . ?
C26 H26A 0.9800 . ?
C26 H26B 0.9800 . ?
C26 H26C 0.9800 . ?
C27 H27A 0.9800 . ?
C27 H27B 0.9800 . ?
C27 H27C 0.9800 . ?
C28 C29 1.397(2) . ?
C28 C33 1.409(2) . ?
C29 C30 1.388(2) . ?
C29 H29 0.9500 . ?
C30 C31 1.390(2) . ?
C30 H30 0.9500 . ?
C31 C32 1.383(2) . ?
C31 H31 0.9500 . ?
C32 C33 1.392(2) . ?
C32 H32 0.9500 . ?
C33 H33 0.9500 . ?
C34 C39 1.400(2) . ?
C34 C35 1.408(2) . ?
C35 C36 1.392(2) . ?
C35 H35 0.9500 . ?
C36 C37 1.387(2) . ?
C36 H36 0.9500 . ?
C37 C38 1.374(2) . ?
C37 H37 0.9500 . ?
C38 C39 1.389(2) . ?
C38 H38 0.9500 . ?
C39 H39 0.9500 . ?
C40 C45 1.399(2) . ?
C40 C41 1.405(2) . ?
C41 C42 1.382(2) . ?
C41 H41 0.9500 . ?
C42 C43 1.392(2) . ?
C42 H42 0.9500 . ?
C43 C44 1.381(2) . ?
C43 H43 0.9500 . ?
C44 C45 1.397(2) . ?
C44 H44 0.9500 . ?
C45 H45 0.9500 . ?
